data_7061401
loop_
_publ_author_name
'SD, Anwarhussaini'
'Mohitkar, Anuradha'
'Jayanty, Subbalakshmi'

_publ_section_title
;
 Unprecedented transformation from cyclized zwitterionic oxazolidine
 derivatives to corresponding non-zwitterionic aromatic amides via
 Vilsmeier reagent in a one-pot reaction: optical property and
 crystallography
;
_journal_issue 17
_journal_name_full 'New Journal of Chemistry'
_journal_page_first 8069
_journal_page_last 8078
_journal_paper_doi 10.1039/D2NJ00591C
_journal_volume 46
_journal_year 2022
_chemical_compound_source Synthesis
_chemical_formula_moiety 'C12 H9 N3 O'
_chemical_formula_sum 'C12 H9 N3 O'
_chemical_formula_weight 211.22
_space_group_crystal_system triclinic
_space_group_IT_number 2
_space_group_name_Hall '-P 1'
_space_group_name_H-M_alt 'P -1'
_atom_sites_solution_hydrogens mixed
_audit_creation_method SHELXL-2016/6
_audit_update_record
;
2019-05-07 deposited with the CCDC.	2022-03-23 downloaded from the CCDC.
;
_cell_angle_alpha 93.971(5)
_cell_angle_beta 93.665(3)
_cell_angle_gamma 111.132(6)
_cell_formula_units_Z 2
_cell_length_a 6.3852(3)
_cell_length_b 7.1557(6)
_cell_length_c 11.6848(3)
_cell_measurement_reflns_used 4457
_cell_measurement_temperature 293(2)
_cell_measurement_theta_max 78.9950
_cell_measurement_theta_min 6.6810
_cell_volume 494.52(5)
_computing_cell_refinement 'CrysAlisPro 1.171.39.20a (Rigaku OD, 2015)'
_computing_data_collection 'CrysAlisPro 1.171.39.20a (Rigaku OD, 2015)'
_computing_data_reduction 'CrysAlisPro 1.171.39.20a (Rigaku OD, 2015)'
_computing_structure_refinement 'SHELXL-2016/6 (Sheldrick, 2016)'
_computing_structure_solution 'SHELXT 2014/5 (Sheldrick, 2014)'
_diffrn_ambient_pressure 101.3
_diffrn_ambient_temperature 293(2)
_diffrn_measured_fraction_theta_full 0.963
_diffrn_measured_fraction_theta_max 0.934
_diffrn_measurement_device_type 'XtaLAB Pro: Kappa dual home/near'
_diffrn_measurement_method '\w scans'
_diffrn_radiation_probe x-ray
_diffrn_radiation_type CuK\a
_diffrn_radiation_wavelength 1.54184
_diffrn_reflns_av_R_equivalents 0.0268
_diffrn_reflns_av_unetI/netI 0.0266
_diffrn_reflns_Laue_measured_fraction_full 0.963
_diffrn_reflns_Laue_measured_fraction_max 0.934
_diffrn_reflns_limit_h_max 8
_diffrn_reflns_limit_h_min -8
_diffrn_reflns_limit_k_max 9
_diffrn_reflns_limit_k_min -8
_diffrn_reflns_limit_l_max 8
_diffrn_reflns_limit_l_min -14
_diffrn_reflns_number 5568
_diffrn_reflns_point_group_measured_fraction_full 0.963
_diffrn_reflns_point_group_measured_fraction_max 0.934
_diffrn_reflns_theta_full 68.000
_diffrn_reflns_theta_max 79.544
_diffrn_reflns_theta_min 3.809
_diffrn_source 'sealed X-ray tube'
_diffrn_source_type Rigaku
_diffrn_standards_decay_% 0
_diffrn_standards_interval_count 0
_diffrn_standards_interval_time 0
_diffrn_standards_number 0
_exptl_absorpt_coefficient_mu 0.772
_exptl_absorpt_correction_T_max 0.977
_exptl_absorpt_correction_T_min 0.944
_exptl_absorpt_correction_type multi-scan
_exptl_absorpt_process_details
;
CrysAlisPro 1.171.39.20a (Rigaku Oxford Diffraction, 2015)
Empirical absorption correction using spherical harmonics,
 implemented in SCALE3 ABSPACK scaling algorithm.
;
_exptl_crystal_colour colourless
_exptl_crystal_density_diffrn 1.419
_exptl_crystal_description plates
_exptl_crystal_F_000 220
_exptl_crystal_size_max 0.080
_exptl_crystal_size_mid 0.050
_exptl_crystal_size_min 0.030
_refine_diff_density_max 0.273
_refine_diff_density_min -0.301
_refine_diff_density_rms 0.072
_refine_ls_extinction_method none
_refine_ls_goodness_of_fit_ref 1.113
_refine_ls_hydrogen_treatment mixed
_refine_ls_matrix_type full
_refine_ls_number_parameters 149
_refine_ls_number_reflns 2009
_refine_ls_number_restraints 0
_refine_ls_restrained_S_all 1.113
_refine_ls_R_factor_all 0.0565
_refine_ls_R_factor_gt 0.0535
_refine_ls_shift/su_max 0.000
_refine_ls_shift/su_mean 0.000
_refine_ls_structure_factor_coef Fsqd
_refine_ls_weighting_details 'w=1/[\s^2^(Fo^2^)+(0.0607P)^2^+0.5592P] where P=(Fo^2^+2Fc^2^)/3'
_refine_ls_weighting_scheme calc
_refine_ls_wR_factor_gt 0.1450
_refine_ls_wR_factor_ref 0.1463
_reflns_Friedel_coverage 0.000
_reflns_number_gt 1865
_reflns_number_total 2009
_reflns_threshold_expression 'I > 2\s(I)'
_cod_data_source_file d2nj00591c2.cif
_cod_data_source_block C:
_cod_depositor_comments 'Adding full bibliography for 7061400--7061402.cif.'
_cod_database_code 7061401
_shelx_space_group_comment
;
The symmetry employed for this shelxl refinement is uniquely defined
by the following loop, which should always be used as a source of
symmetry information in preference to the above space-group names.
They are only intended as comments.
;
_shelx_estimated_absorpt_t_min 0.941
_shelx_estimated_absorpt_t_max 0.977

loop_
_space_group_symop_operation_xyz
'x, y, z'
'-x, -y, -z'

loop_
_atom_site_label
_atom_site_type_symbol
_atom_site_fract_x
_atom_site_fract_y
_atom_site_fract_z
_atom_site_U_iso_or_equiv
_atom_site_adp_type
_atom_site_occupancy
_atom_site_site_symmetry_order
_atom_site_calc_flag
_atom_site_refinement_flags_posn
_atom_site_refinement_flags_adp
_atom_site_refinement_flags_occupancy
_atom_site_disorder_assembly
_atom_site_disorder_group
O001 O 0.0230(2) 0.1005(2) 0.87816(11) 0.0192(3) Uani 1 1 d . . . . .
N002 N -0.0938(3) 0.0977(2) 0.69749(14) 0.0166(4) Uani 1 1 d . . . . .
N003 N 1.1022(3) 0.7782(3) 0.53166(14) 0.0228(4) Uani 1 1 d . . . . .
N004 N 1.2941(3) 0.7372(3) 0.89547(14) 0.0220(4) Uani 1 1 d . . . . .
C005 C 1.0554(3) 0.7105(3) 0.61796(16) 0.0173(4) Uani 1 1 d . . . . .
C006 C 0.0774(3) 0.1573(3) 0.77576(16) 0.0148(4) Uani 1 1 d . . . . .
C007 C 0.9929(3) 0.6310(3) 0.72268(16) 0.0161(4) Uani 1 1 d . . . . .
C008 C 0.4719(3) 0.3338(3) 0.85684(16) 0.0170(4) Uani 1 1 d . . . . .
H008 H 0.429578 0.298518 0.929369 0.020 Uiso 1 1 calc R U . . .
C009 C 0.5993(3) 0.4357(3) 0.63928(16) 0.0169(4) Uani 1 1 d . . . . .
H009 H 0.641799 0.467239 0.566245 0.020 Uiso 1 1 calc R U . . .
C00A C 1.1601(3) 0.6908(3) 0.81718(16) 0.0167(4) Uani 1 1 d . . . . .
C00B C 0.7642(3) 0.5051(3) 0.73546(16) 0.0157(4) Uani 1 1 d . . . . .
C00C C 0.6936(3) 0.4460(3) 0.84415(16) 0.0162(4) Uani 1 1 d . . . . .
H00C H 0.799147 0.483899 0.908281 0.019 Uiso 1 1 calc R U . . .
C00D C 0.3781(3) 0.3229(3) 0.65183(16) 0.0174(4) Uani 1 1 d . . . . .
H00D H 0.273169 0.279805 0.587413 0.021 Uiso 1 1 calc R U . . .
C00E C -0.2206(3) -0.0190(3) 0.87002(16) 0.0176(4) Uani 1 1 d . . . . .
H00A H -0.296121 0.043496 0.920847 0.021 Uiso 1 1 calc R U . . .
H00B H -0.247527 -0.154411 0.890264 0.021 Uiso 1 1 calc R U . . .
C00F C 0.3086(3) 0.2719(3) 0.76121(16) 0.0160(4) Uani 1 1 d . . . . .
C00G C -0.3039(3) -0.0225(3) 0.74376(16) 0.0162(4) Uani 1 1 d . . . . .
H00E H -0.366177 -0.158538 0.705885 0.019 Uiso 1 1 calc R U . . .
H00F H -0.415938 0.039422 0.736664 0.019 Uiso 1 1 calc R U . . .
H9 H -0.089(5) 0.129(4) 0.625(3) 0.039(8) Uiso 1 1 d . . . . .

loop_
_atom_site_aniso_label
_atom_site_aniso_U_11
_atom_site_aniso_U_22
_atom_site_aniso_U_33
_atom_site_aniso_U_23
_atom_site_aniso_U_13
_atom_site_aniso_U_12
O001 0.0135(6) 0.0264(7) 0.0151(7) 0.0067(5) 0.0023(5) 0.0032(5)
N002 0.0141(7) 0.0212(8) 0.0137(8) 0.0051(6) 0.0025(6) 0.0047(6)
N003 0.0174(8) 0.0305(9) 0.0179(8) 0.0076(7) 0.0029(6) 0.0046(7)
N004 0.0158(8) 0.0296(9) 0.0178(8) 0.0036(6) 0.0009(6) 0.0047(7)
C005 0.0123(8) 0.0198(9) 0.0179(9) 0.0011(7) -0.0002(7) 0.0039(7)
C006 0.0164(9) 0.0143(8) 0.0152(8) 0.0033(6) 0.0034(6) 0.0067(7)
C007 0.0145(9) 0.0192(9) 0.0139(8) 0.0038(6) 0.0020(6) 0.0050(7)
C008 0.0189(9) 0.0189(9) 0.0144(9) 0.0044(7) 0.0024(7) 0.0078(7)
C009 0.0164(9) 0.0209(9) 0.0134(9) 0.0048(7) 0.0016(7) 0.0062(7)
C00A 0.0145(8) 0.0185(9) 0.0168(9) 0.0056(7) 0.0049(7) 0.0043(7)
C00B 0.0152(9) 0.0158(8) 0.0171(9) 0.0029(7) 0.0022(7) 0.0065(7)
C00C 0.0153(9) 0.0185(9) 0.0143(9) 0.0024(6) -0.0005(6) 0.0056(7)
C00D 0.0157(9) 0.0201(9) 0.0150(9) 0.0035(7) -0.0001(7) 0.0049(7)
C00E 0.0123(8) 0.0192(9) 0.0190(9) 0.0040(7) 0.0040(7) 0.0022(7)
C00F 0.0156(9) 0.0160(8) 0.0165(9) 0.0036(7) 0.0024(7) 0.0055(7)
C00G 0.0129(8) 0.0176(8) 0.0175(9) 0.0047(7) 0.0041(6) 0.0040(7)

loop_
_atom_type_symbol
_atom_type_description
_atom_type_scat_dispersion_real
_atom_type_scat_dispersion_imag
_atom_type_scat_source
C C 0.0181 0.0091 'International Tables Vol C Tables 4.2.6.8 and 6.1.1.4'
H H 0.0000 0.0000 'International Tables Vol C Tables 4.2.6.8 and 6.1.1.4'
N N 0.0311 0.0180 'International Tables Vol C Tables 4.2.6.8 and 6.1.1.4'
O O 0.0492 0.0322 'International Tables Vol C Tables 4.2.6.8 and 6.1.1.4'

loop_
_geom_angle_atom_site_label_1
_geom_angle_atom_site_label_2
_geom_angle_atom_site_label_3
_geom_angle
_geom_angle_site_symmetry_1
_geom_angle_site_symmetry_3
_geom_angle_publ_flag
C006 O001 C00E 108.75(14) . . ?
C006 N002 C00G 111.94(15) . . ?
C006 N002 H9 125.4(19) . . ?
C00G N002 H9 122.6(19) . . ?
N003 C005 C007 178.1(2) . . ?
N002 C006 O001 113.43(16) . . ?
N002 C006 C00F 127.47(16) . . ?
O001 C006 C00F 119.10(16) . . ?
C005 C007 C00A 117.40(16) . . ?
C005 C007 C00B 121.32(16) . . ?
C00A C007 C00B 121.15(16) . . ?
C00C C008 C00F 120.71(17) . . ?
C00C C008 H008 119.6 . . ?
C00F C008 H008 119.6 . . ?
C00D C009 C00B 121.36(17) . . ?
C00D C009 H009 119.3 . . ?
C00B C009 H009 119.3 . . ?
N004 C00A C007 178.8(2) . . ?
C00C C00B C009 117.25(16) . . ?
C00C C00B C007 121.62(16) . . ?
C009 C00B C007 121.12(16) . . ?
C008 C00C C00B 121.36(17) . . ?
C008 C00C H00C 119.3 . . ?
C00B C00C H00C 119.3 . . ?
C009 C00D C00F 120.70(17) . . ?
C009 C00D H00D 119.6 . . ?
C00F C00D H00D 119.6 . . ?
O001 C00E C00G 104.72(14) . . ?
O001 C00E H00A 110.8 . . ?
C00G C00E H00A 110.8 . . ?
O001 C00E H00B 110.8 . . ?
C00G C00E H00B 110.8 . . ?
H00A C00E H00B 108.9 . . ?
C008 C00F C00D 118.53(17) . . ?
C008 C00F C006 120.21(17) . . ?
C00D C00F C006 121.25(17) . . ?
N002 C00G C00E 101.15(14) . . ?
N002 C00G H00E 111.5 . . ?
C00E C00G H00E 111.5 . . ?
N002 C00G H00F 111.5 . . ?
C00E C00G H00F 111.5 . . ?
H00E C00G H00F 109.4 . . ?

loop_
_geom_bond_atom_site_label_1
_geom_bond_atom_site_label_2
_geom_bond_distance
_geom_bond_site_symmetry_2
_geom_bond_publ_flag
O001 C006 1.318(2) . ?
O001 C00E 1.473(2) . ?
N002 C006 1.302(2) . ?
N002 C00G 1.468(2) . ?
N002 H9 0.89(3) . ?
N003 C005 1.159(3) . ?
N004 C00A 1.154(2) . ?
C005 C007 1.406(3) . ?
C006 C00F 1.435(2) . ?
C007 C00A 1.413(2) . ?
C007 C00B 1.436(2) . ?
C008 C00C 1.376(3) . ?
C008 C00F 1.408(3) . ?
C008 H008 0.9300 . ?
C009 C00D 1.375(3) . ?
C009 C00B 1.419(3) . ?
C009 H009 0.9300 . ?
C00B C00C 1.416(3) . ?
C00C H00C 0.9300 . ?
C00D C00F 1.408(3) . ?
C00D H00D 0.9300 . ?
C00E C00G 1.531(3) . ?
C00E H00A 0.9700 . ?
C00E H00B 0.9700 . ?
C00G H00E 0.9700 . ?
C00G H00F 0.9700 . ?
